data_7232848
loop_
_publ_author_name
'Mocilac, Pavle'
'Gallagher, John F.'

_publ_section_title
;
 Monohalogenated carbamates where hydrogen bonding rules without halogen
 bonding: is there a link between poor carbamate crystal growth and
 Z&#x2032; &gt; 1?
;
_journal_issue 27
_journal_name_full CrystEngComm
_journal_page_first 4048
_journal_paper_doi 10.1039/C9CE00318E
_journal_volume 21
_journal_year 2019
_chemical_formula_moiety 'C12 H9 F N2 O2'
_chemical_formula_sum 'C12 H9 F N2 O2'
_chemical_formula_weight 232.21
_chemical_melting_point 452
_chemical_name_common CopF
_chemical_name_systematic 4-Fluorophenyl-N-2-pyridylcarbamate
_chemical_properties_physical Moisture-sensitive
_space_group_crystal_system triclinic
_space_group_IT_number 2
_space_group_name_Hall '-P 1'
_space_group_name_H-M_alt 'P -1'
_symmetry_space_group_name_Hall '-P 1'
_symmetry_space_group_name_H-M 'P -1'
_atom_sites_solution_hydrogens mixed
_audit_creation_method SHELXL-2014/7
_audit_update_record
;
2018-03-12 deposited with the CCDC.    2019-05-29 downloaded from the CCDC.
;
_cell_angle_alpha 108.261(15)
_cell_angle_beta 90.417(11)
_cell_angle_gamma 95.461(11)
_cell_formula_units_Z 2
_cell_length_a 3.8471(4)
_cell_length_b 11.6218(19)
_cell_length_c 12.467(2)
_cell_measurement_reflns_used 1708
_cell_measurement_temperature 294(2)
_cell_measurement_theta_max 26.56
_cell_measurement_theta_min 2.92
_cell_volume 526.52(14)
_computing_cell_refinement
;
CrysAlisPro, Agilent Technologies,
Version 1.171.34.49 (release 20-01-2011 CrysAlis171 .NET)
(compiled Jan 20 2011,15:58:25)
;
_computing_data_collection
;
CrysAlisPro, Agilent Technologies,
Version 1.171.34.49 (release 20-01-2011 CrysAlis171 .NET)
(compiled Jan 20 2011,15:58:25)
;
_computing_data_reduction
;
CrysAlisPro, Agilent Technologies,
Version 1.171.34.49 (release 20-01-2011 CrysAlis171 .NET)
(compiled Jan 20 2011,15:58:25)
;
_computing_molecular_graphics 'PLATON (Spek, 2009)'
_computing_publication_material SHELXL-14/7
_computing_structure_refinement 'SHELXL97 and SHELXL-14/7 (Sheldrick, 2008) & SORTX (McArdle, 1995)'
_computing_structure_solution 'SHELXS-14/7 (Sheldrick, 2014)'
_diffrn_ambient_temperature 294(1)
_diffrn_detector_area_resol_mean 16.056
_diffrn_measured_fraction_theta_full 0.992
_diffrn_measured_fraction_theta_max 0.905
_diffrn_measurement_device 'Xcalibur, Sapphire3, Gemini Ultra'
_diffrn_measurement_method '\w scans'
_diffrn_radiation_monochromator graphite
_diffrn_radiation_source 'Enhance (Mo) X-ray Source'
_diffrn_radiation_type MoK\a
_diffrn_radiation_wavelength 0.71073
_diffrn_reflns_av_R_equivalents 0.0432
_diffrn_reflns_av_unetI/netI 0.0506
_diffrn_reflns_Laue_measured_fraction_full 0.992
_diffrn_reflns_Laue_measured_fraction_max 0.905
_diffrn_reflns_limit_h_max 4
_diffrn_reflns_limit_h_min -4
_diffrn_reflns_limit_k_max 14
_diffrn_reflns_limit_k_min -13
_diffrn_reflns_limit_l_max 15
_diffrn_reflns_limit_l_min -15
_diffrn_reflns_number 5561
_diffrn_reflns_point_group_measured_fraction_full 0.992
_diffrn_reflns_point_group_measured_fraction_max 0.905
_diffrn_reflns_theta_full 25.000
_diffrn_reflns_theta_max 26.460
_diffrn_reflns_theta_min 2.902
_diffrn_standards_decay_% 1
_diffrn_standards_interval_time 60
_diffrn_standards_number 5561
_exptl_absorpt_coefficient_mu 0.114
_exptl_absorpt_correction_T_max 0.996
_exptl_absorpt_correction_T_min 0.964
_exptl_absorpt_correction_type analytical
_exptl_absorpt_process_details '(ABSFAC, Clark and Reid, 1998)'
_exptl_crystal_colour colourless
_exptl_crystal_density_diffrn 1.465
_exptl_crystal_description Needle
_exptl_crystal_F_000 240
_exptl_crystal_recrystallization_method 'Re-crystallisation from solvent: Chloroform:acetone'
_exptl_crystal_size_max 0.730
_exptl_crystal_size_mid 0.060
_exptl_crystal_size_min 0.030
_refine_diff_density_max 0.149
_refine_diff_density_min -0.141
_refine_diff_density_rms 0.036
_refine_ls_extinction_method none
_refine_ls_goodness_of_fit_ref 1.023
_refine_ls_hydrogen_treatment mixed
_refine_ls_matrix_type full
_refine_ls_number_parameters 158
_refine_ls_number_reflns 1965
_refine_ls_number_restraints 0
_refine_ls_restrained_S_all 1.023
_refine_ls_R_factor_all 0.0823
_refine_ls_R_factor_gt 0.0456
_refine_ls_shift/su_max 0.000
_refine_ls_shift/su_mean 0.000
_refine_ls_structure_factor_coef Fsqd
_refine_ls_weighting_details 'w=1/[\s^2^(Fo^2^)+(0.0436P)^2^] where P=(Fo^2^+2Fc^2^)/3'
_refine_ls_weighting_scheme calc
_refine_ls_wR_factor_gt 0.0962
_refine_ls_wR_factor_ref 0.1144
_reflns_Friedel_coverage 0.000
_reflns_number_gt 1260
_reflns_number_total 1965
_reflns_threshold_expression I>2\s(I)
_cod_data_source_file c9ce00318e2.cif
_cod_data_source_block CopF_[11-014]
_cod_depositor_comments
;
The following automatic conversions were performed:

'_exptl_absorpt_correction_type' value 'Analytical' changed to
'analytical' according to
/home/data/users/saulius/crontab/automatic-downloads/rss-feeds/RSC/lib/dictionaries/cif_core.dic
dictionary named 'cif_core.dic' version 2.4.2 from 2011-04-26.

Automatic conversion script
Id: cif_fix_values 4973 2017-02-22 13:04:09Z antanas 

 Adding full bibliography for 7232844--7232852.cif.
;
_cod_database_code 7232848
_shelx_shelxl_version_number 2014/7
_shelx_space_group_comment
;
The symmetry employed for this shelxl refinement is uniquely defined
by the following loop, which should always be used as a source of
symmetry information in preference to the above space-group names.
They are only intended as comments.
;
_shelx_estimated_absorpt_t_min 0.922
_shelx_estimated_absorpt_t_max 0.997

loop_
_space_group_symop_operation_xyz
'x, y, z'
'-x, -y, -z'

loop_
_atom_site_label
_atom_site_type_symbol
_atom_site_fract_x
_atom_site_fract_y
_atom_site_fract_z
_atom_site_U_iso_or_equiv
_atom_site_adp_type
_atom_site_occupancy
_atom_site_site_symmetry_order
_atom_site_calc_flag
_atom_site_refinement_flags_posn
_atom_site_refinement_flags_adp
F14 F 0.8934(4) 0.90083(14) 0.73785(11) 0.0882(5) Uani 1 1 d . .
O1 O 0.5714(4) 0.47797(14) 0.30580(12) 0.0599(5) Uani 1 1 d . .
O2 O 0.9101(4) 0.64187(14) 0.28941(11) 0.0547(4) Uani 1 1 d . .
C1 C 0.7408(6) 0.5273(2) 0.24888(18) 0.0473(6) Uani 1 1 d . .
N1 N 0.8002(5) 0.48185(17) 0.13762(15) 0.0468(5) Uani 1 1 d . .
H1 H 0.927(6) 0.531(2) 0.1043(18) 0.066(8) Uiso 1 1 d . .
C11 C 0.8974(5) 0.7034(2) 0.40541(18) 0.0452(5) Uani 1 1 d . .
C12 C 1.0200(5) 0.6564(2) 0.48476(18) 0.0503(6) Uani 1 1 d . .
H12 H 1.1053 0.5806 0.4627 0.060 Uiso 1 1 calc R U
C13 C 1.0154(6) 0.7229(2) 0.59756(19) 0.0542(6) Uani 1 1 d . .
H13 H 1.0926 0.6921 0.6530 0.065 Uiso 1 1 calc R U
C14 C 0.8950(6) 0.8348(2) 0.62602(19) 0.0548(6) Uani 1 1 d . .
C15 C 0.7814(6) 0.8840(2) 0.5485(2) 0.0566(6) Uani 1 1 d . .
H15 H 0.7060 0.9614 0.5710 0.068 Uiso 1 1 calc R U
C16 C 0.7804(6) 0.8164(2) 0.43517(19) 0.0511(6) Uani 1 1 d . .
H16 H 0.7014 0.8473 0.3801 0.061 Uiso 1 1 calc R U
C21 C 0.6781(5) 0.3665(2) 0.06557(17) 0.0424(5) Uani 1 1 d . .
N22 N 0.7664(4) 0.34891(16) -0.04152(14) 0.0479(5) Uani 1 1 d . .
C23 C 0.6662(6) 0.2398(2) -0.11611(19) 0.0568(6) Uani 1 1 d . .
H23 H 0.7249 0.2268 -0.1909 0.068 Uiso 1 1 calc R U
C24 C 0.4823(6) 0.1456(2) -0.08992(19) 0.0582(7) Uani 1 1 d . .
H24 H 0.4205 0.0708 -0.1447 0.070 Uiso 1 1 calc R U
C25 C 0.3931(6) 0.1666(2) 0.0209(2) 0.0573(6) Uani 1 1 d . .
H25 H 0.2662 0.1055 0.0420 0.069 Uiso 1 1 calc R U
C26 C 0.4906(5) 0.2770(2) 0.10004(19) 0.0499(6) Uani 1 1 d . .
H26 H 0.4328 0.2918 0.1751 0.060 Uiso 1 1 calc R U

loop_
_atom_site_aniso_label
_atom_site_aniso_U_11
_atom_site_aniso_U_22
_atom_site_aniso_U_33
_atom_site_aniso_U_23
_atom_site_aniso_U_13
_atom_site_aniso_U_12
F14 0.1120(13) 0.0804(12) 0.0539(9) -0.0020(8) 0.0119(8) -0.0007(9)
O1 0.0700(11) 0.0525(10) 0.0540(10) 0.0143(8) 0.0209(8) -0.0028(8)
O2 0.0727(11) 0.0438(10) 0.0439(9) 0.0107(7) 0.0132(7) -0.0027(8)
C1 0.0512(13) 0.0436(14) 0.0477(14) 0.0143(11) 0.0076(11) 0.0082(11)
N1 0.0538(12) 0.0439(12) 0.0420(11) 0.0135(9) 0.0094(9) 0.0017(9)
C11 0.0452(13) 0.0430(14) 0.0458(13) 0.0125(10) 0.0112(10) 0.0010(10)
C12 0.0526(14) 0.0464(14) 0.0551(14) 0.0191(12) 0.0115(11) 0.0087(11)
C13 0.0550(14) 0.0606(17) 0.0512(14) 0.0247(12) 0.0049(11) 0.0016(12)
C14 0.0560(15) 0.0537(16) 0.0457(14) 0.0056(12) 0.0107(11) -0.0037(12)
C15 0.0558(15) 0.0419(14) 0.0675(16) 0.0101(12) 0.0115(12) 0.0067(11)
C16 0.0515(14) 0.0469(15) 0.0566(15) 0.0186(12) 0.0039(11) 0.0052(11)
C21 0.0379(11) 0.0441(14) 0.0454(13) 0.0132(10) 0.0037(10) 0.0087(10)
N22 0.0483(11) 0.0468(12) 0.0464(11) 0.0118(9) 0.0041(9) 0.0033(9)
C23 0.0597(15) 0.0541(16) 0.0524(14) 0.0113(12) 0.0073(11) 0.0034(12)
C24 0.0584(15) 0.0484(15) 0.0595(16) 0.0066(12) 0.0014(12) 0.0011(12)
C25 0.0503(14) 0.0489(15) 0.0707(17) 0.0180(13) 0.0064(12) -0.0025(11)
C26 0.0466(13) 0.0504(15) 0.0532(14) 0.0175(12) 0.0070(10) 0.0024(11)

loop_
_atom_type_symbol
_atom_type_description
_atom_type_scat_dispersion_real
_atom_type_scat_dispersion_imag
_atom_type_scat_source
C C 0.0033 0.0016 'International Tables Vol C Tables 4.2.6.8 and 6.1.1.4'
H H 0.0000 0.0000 'International Tables Vol C Tables 4.2.6.8 and 6.1.1.4'
N N 0.0061 0.0033 'International Tables Vol C Tables 4.2.6.8 and 6.1.1.4'
O O 0.0106 0.0060 'International Tables Vol C Tables 4.2.6.8 and 6.1.1.4'
F F 0.0171 0.0103 'International Tables Vol C Tables 4.2.6.8 and 6.1.1.4'

loop_
_geom_angle_atom_site_label_1
_geom_angle_atom_site_label_2
_geom_angle_atom_site_label_3
_geom_angle
C1 O2 C11 117.71(16)
O1 C1 N1 127.5(2)
O1 C1 O2 124.0(2)
N1 C1 O2 108.48(19)
C1 N1 C21 126.4(2)
C1 N1 H1 118.2(14)
C21 N1 H1 115.3(14)
C16 C11 C12 121.7(2)
C16 C11 O2 116.6(2)
C12 C11 O2 121.5(2)
C11 C12 C13 119.3(2)
C11 C12 H12 120.4
C13 C12 H12 120.4
C14 C13 C12 118.4(2)
C14 C13 H13 120.8
C12 C13 H13 120.8
C15 C14 C13 123.1(2)
C15 C14 F14 118.6(2)
C13 C14 F14 118.3(2)
C14 C15 C16 118.5(2)
C14 C15 H15 120.7
C16 C15 H15 120.7
C11 C16 C15 119.0(2)
C11 C16 H16 120.5
C15 C16 H16 120.5
N22 C21 C26 122.6(2)
N22 C21 N1 112.96(19)
C26 C21 N1 124.4(2)
C23 N22 C21 117.0(2)
N22 C23 C24 124.5(2)
N22 C23 H23 117.8
C24 C23 H23 117.8
C23 C24 C25 117.2(2)
C23 C24 H24 121.4
C25 C24 H24 121.4
C26 C25 C24 120.2(2)
C26 C25 H25 119.9
C24 C25 H25 119.9
C25 C26 C21 118.4(2)
C25 C26 H26 120.8
C21 C26 H26 120.8

loop_
_geom_bond_atom_site_label_1
_geom_bond_atom_site_label_2
_geom_bond_distance
F14 C14 1.365(2)
O1 C1 1.203(2)
O2 C1 1.364(3)
O2 C11 1.402(2)
C1 N1 1.350(3)
N1 C21 1.394(3)
N1 H1 0.91(2)
C11 C16 1.369(3)
C11 C12 1.371(3)
C12 C13 1.377(3)
C12 H12 0.9300
C13 C14 1.364(3)
C13 H13 0.9300
C14 C15 1.356(3)
C15 C16 1.385(3)
C15 H15 0.9300
C16 H16 0.9300
C21 N22 1.337(2)
C21 C26 1.389(3)
N22 C23 1.335(3)
C23 C24 1.373(3)
C23 H23 0.9300
C24 C25 1.377(3)
C24 H24 0.9300
C25 C26 1.367(3)
C25 H25 0.9300
C26 H26 0.9300

loop_
_geom_hbond_atom_site_label_D
_geom_hbond_atom_site_label_H
_geom_hbond_atom_site_label_A
_geom_hbond_distance_DH
_geom_hbond_distance_HA
_geom_hbond_distance_DA
_geom_hbond_angle_DHA
_geom_hbond_site_symmetry_A
_geom_hbond_publ_flag
N1 H1 N22 0.91(2) 2.08(3) 2.994(3) 175(2) 2_765 yes
C23 H23 O2 0.93 2.57 3.271(3) 133 2_765 yes
C26 H26 O1 0.93 2.28 2.868(3) 121 . yes

loop_
_geom_torsion_atom_site_label_1
_geom_torsion_atom_site_label_2
_geom_torsion_atom_site_label_3
_geom_torsion_atom_site_label_4
_geom_torsion
C11 O2 C1 O1 2.8(3)
C11 O2 C1 N1 -176.71(18)
O1 C1 N1 C21 -0.7(4)
O2 C1 N1 C21 178.85(18)
C1 O2 C11 C16 -125.9(2)
C1 O2 C11 C12 58.8(3)
C16 C11 C12 C13 2.1(3)
O2 C11 C12 C13 177.21(18)
C11 C12 C13 C14 -1.4(3)
C12 C13 C14 C15 -0.4(4)
C12 C13 C14 F14 -179.49(18)
C13 C14 C15 C16 1.5(4)
F14 C14 C15 C16 -179.44(18)
C12 C11 C16 C15 -1.0(3)
O2 C11 C16 C15 -176.35(17)
C14 C15 C16 C11 -0.8(3)
C1 N1 C21 N22 177.3(2)
C1 N1 C21 C26 -4.1(3)
C26 C21 N22 C23 0.0(3)
N1 C21 N22 C23 178.69(18)
C21 N22 C23 C24 -0.4(3)
N22 C23 C24 C25 0.8(4)
C23 C24 C25 C26 -0.7(3)
C24 C25 C26 C21 0.4(3)
N22 C21 C26 C25 0.0(3)
N1 C21 C26 C25 -178.5(2)
